data_1571959
loop_
_publ_author_name
'Kharraz, Haia'
'Alemany, Pere'
'Canadell, Enric'
'Le Gal, Yann'
'Roisnel, Thierry'
'Cui, Hengbo'
'Kim, Kee Hoon'
'Fourmigu&#xe9;, Marc'
'Lorcy, Dominique'

_publ_section_title
;
 Mixed-ligand, radical, gold bis(dithiolene) complexes: from
 single-component conductors to controllable NIR-II absorbers.
;
_journal_issue 29
_journal_name_full 'Chemical science'
_journal_page_first 11604
_journal_page_last 11616
_journal_paper_doi 10.1039/d4sc03238a
_journal_volume 15
_journal_year 2024
_chemical_compound_source 'synthesis as described'
_chemical_formula_moiety 'C16 H36 N, C9 H7 Au N3 S6'
_chemical_formula_sum 'C25 H43 Au N4 S6'
_chemical_formula_weight 788.96
_chemical_name_common (Bu4N)[Au(pzdt)(Et-thiazdt)]
_chemical_name_systematic Tetrabutylammonium,(pyrazine-2,3-dithiolate)(N-Ethyl-thiazoline-2-one-4,5-dithiolate)aurate
_space_group_crystal_system monoclinic
_space_group_IT_number 14
_space_group_name_Hall '-P 2ybc'
_space_group_name_H-M_alt 'P 1 21/c 1'
_atom_sites_solution_hydrogens geom
_atom_sites_solution_primary dual
_atom_sites_solution_secondary difmap
_audit_update_record
;
2024-04-16 deposited with the CCDC.	2024-06-21 downloaded from the CCDC.
;
_cell_angle_alpha 90
_cell_angle_beta 107.327(4)
_cell_angle_gamma 90
_cell_formula_units_Z 8
_cell_length_a 20.4897(19)
_cell_length_b 12.2891(13)
_cell_length_c 26.698(2)
_cell_measurement_reflns_used 9728
_cell_measurement_temperature 150(2)
_cell_measurement_theta_max 27.4805
_cell_measurement_theta_min 2.6617
_cell_measurement_wavelength 0.710730
_cell_volume 6417.5(10)
_computing_cell_refinement 'APEX3 (Bruker, 2015)'
_computing_data_collection 'Bruker APEX3 (Bruker, 2015)'
_computing_data_reduction 'SAINT (Bruker, 2014)'
_computing_molecular_graphics
;
   'SXGRAPH (L. Farrugia, 1999), Mercury (CSD, 2020)'
;
_computing_publication_material 'CRYSCALC (T. Roisnel, local program, 2021)'
_computing_structure_refinement 'SHELXL-2019_2 (Sheldrick, 2019)'
_computing_structure_solution 'SHELXT (Sheldrick, 2015)'
_diffrn_ambient_temperature 150(2)
_diffrn_detector CMOS-PHOTON70
_diffrn_measured_fraction_theta_full 0.999
_diffrn_measured_fraction_theta_max 0.996
_diffrn_measurement_device_type 'D8 VENTURE Bruker AXS'
_diffrn_measurement_method 'rotation images'
_diffrn_orient_matrix_UB_11 -0.0168686
_diffrn_orient_matrix_UB_12 0.0731112
_diffrn_orient_matrix_UB_13 0.0069930
_diffrn_orient_matrix_UB_21 -0.0459420
_diffrn_orient_matrix_UB_22 -0.0166775
_diffrn_orient_matrix_UB_23 -0.0250313
_diffrn_orient_matrix_UB_31 -0.0147839
_diffrn_orient_matrix_UB_32 -0.0315941
_diffrn_orient_matrix_UB_33 0.0293956
_diffrn_radiation_monochromator 'multilayer monochromator'
_diffrn_radiation_probe x-ray
_diffrn_radiation_source 'Incoatec microfocus sealed tube'
_diffrn_radiation_type MoK\a
_diffrn_radiation_wavelength 0.71073
_diffrn_reflns_av_R_equivalents 0.0415
_diffrn_reflns_av_unetI/netI 0.0257
_diffrn_reflns_limit_h_max 26
_diffrn_reflns_limit_h_min -26
_diffrn_reflns_limit_k_max 15
_diffrn_reflns_limit_k_min -15
_diffrn_reflns_limit_l_max 34
_diffrn_reflns_limit_l_min -34
_diffrn_reflns_number 98440
_diffrn_reflns_theta_full 25.242
_diffrn_reflns_theta_max 27.501
_diffrn_reflns_theta_min 2.152
_diffrn_source_current 1.00
_diffrn_source_power 50.0
_diffrn_source_voltage 50.00
_exptl_absorpt_coefficient_mu 4.997
_exptl_absorpt_correction_T_max 0.840
_exptl_absorpt_correction_T_min 0.744
_exptl_absorpt_correction_type multi-scan
_exptl_absorpt_process_details
;
  [Sheldrick, G.M. (2014). SADABS Bruker AXS Inc., Madison, Wisconsin, USA]
;
_exptl_crystal_colour orange
_exptl_crystal_density_diffrn 1.633
_exptl_crystal_description prism
_exptl_crystal_F_000 3168
_exptl_crystal_size_max 0.090
_exptl_crystal_size_mid 0.060
_exptl_crystal_size_min 0.035
_refine_diff_density_max 1.677
_refine_diff_density_min -1.171
_refine_diff_density_rms 0.085
_refine_ls_extinction_method none
_refine_ls_goodness_of_fit_ref 1.050
_refine_ls_hydrogen_treatment constr
_refine_ls_matrix_type full
_refine_ls_number_parameters 650
_refine_ls_number_reflns 14669
_refine_ls_number_restraints 0
_refine_ls_restrained_S_all 1.050
_refine_ls_R_factor_all 0.0318
_refine_ls_R_factor_gt 0.0238
_refine_ls_shift/su_max 0.006
_refine_ls_shift/su_mean 0.000
_refine_ls_structure_factor_coef Fsqd
_refine_ls_weighting_details 'w=1/[\s^2^(Fo^2^)+(0.0142P)^2^+8.5926P] where P=(Fo^2^+2Fc^2^)/3'
_refine_ls_weighting_scheme calc
_refine_ls_wR_factor_gt 0.0494
_refine_ls_wR_factor_ref 0.0519
_reflns_number_gt 12559
_reflns_number_total 14669
_reflns_threshold_expression >2sigma(I)
_cod_data_source_file d4sc03238a2.cif
_cod_data_source_block HK149_3
_cod_depositor_comments 'Adding full bibliography for 1571955--1571959.cif.'
_cod_original_cell_volume 6417.4(11)
_cod_original_sg_symbol_H-M 'P 21/c'
_cod_database_code 1571959

loop_
_space_group_symop_operation_xyz
'x, y, z'
'-x, y+1/2, -z+1/2'
'-x, -y, -z'
'x, -y-1/2, z-1/2'

loop_
_atom_site_label
_atom_site_type_symbol
_atom_site_fract_x
_atom_site_fract_y
_atom_site_fract_z
_atom_site_U_iso_or_equiv
_atom_site_adp_type
_atom_site_occupancy
_atom_site_site_symmetry_order
_atom_site_calc_flag
_atom_site_refinement_flags_posn
_atom_site_refinement_flags_adp
_atom_site_refinement_flags_occupancy
_atom_site_disorder_assembly
_atom_site_disorder_group
Au1 Au 0.61271(2) 0.11122(2) 0.18086(2) 0.02341(3) Uani 1 1 d . . . . .
S1 S 0.52055(4) 0.22869(6) 0.15935(3) 0.02992(16) Uani 1 1 d . . . . .
S2 S 0.65572(4) 0.19541(7) 0.26107(3) 0.03708(19) Uani 1 1 d . . . . .
S3 S 0.56793(4) 0.03663(7) 0.09836(3) 0.03280(18) Uani 1 1 d . . . . .
S4 S 0.70345(4) -0.01262(6) 0.20258(3) 0.02979(16) Uani 1 1 d . . . . .
S5 S 0.72389(4) -0.20424(7) 0.13300(3) 0.03051(17) Uani 1 1 d . . . . .
S6 S 0.66769(4) -0.32983(7) 0.03247(3) 0.03456(18) Uani 1 1 d . . . . .
C1 C 0.53960(16) 0.3166(3) 0.21332(12) 0.0292(7) Uani 1 1 d . . . . .
N2 N 0.49604(14) 0.3983(2) 0.21054(11) 0.0370(7) Uani 1 1 d . . . . .
C3 C 0.50821(18) 0.4636(3) 0.25265(15) 0.0417(8) Uani 1 1 d . . . . .
H3 H 0.478230 0.522781 0.252210 0.050 Uiso 1 1 calc R U . . .
C4 C 0.5633(2) 0.4466(3) 0.29655(15) 0.0456(9) Uani 1 1 d . . . . .
H4 H 0.569422 0.493448 0.325886 0.055 Uiso 1 1 calc R U . . .
N5 N 0.60851(16) 0.3663(3) 0.29929(11) 0.0433(7) Uani 1 1 d . . . . .
C6 C 0.59704(16) 0.3010(3) 0.25785(12) 0.0322(7) Uani 1 1 d . . . . .
C7 C 0.68066(15) -0.0899(2) 0.14502(11) 0.0257(6) Uani 1 1 d . . . . .
C8 C 0.62538(15) -0.0700(2) 0.10323(11) 0.0237(6) Uani 1 1 d . . . . .
N9 N 0.61736(12) -0.14509(19) 0.06250(9) 0.0235(5) Uani 1 1 d . . . . .
C10 C 0.55704(15) -0.1444(2) 0.01619(11) 0.0264(6) Uani 1 1 d . . . . .
H10A H 0.567206 -0.184404 -0.012808 0.032 Uiso 1 1 calc R U . . .
H10B H 0.545210 -0.068529 0.004570 0.032 Uiso 1 1 calc R U . . .
C11 C 0.49715(16) -0.1973(3) 0.02893(13) 0.0355(7) Uani 1 1 d . . . . .
H11A H 0.505778 -0.275510 0.034498 0.053 Uiso 1 1 calc R U . . .
H11B H 0.455460 -0.186163 -0.000299 0.053 Uiso 1 1 calc R U . . .
H11C H 0.491448 -0.164613 0.060839 0.053 Uiso 1 1 calc R U . . .
C12 C 0.66498(15) -0.2250(2) 0.07194(11) 0.0258(6) Uani 1 1 d . . . . .
Au2 Au 0.88963(2) 0.59106(2) 0.32545(2) 0.02076(3) Uani 1 1 d . . . . .
S11 S 0.84528(4) 0.67742(7) 0.24584(3) 0.03175(17) Uani 1 1 d . . . . .
S12 S 0.98146(4) 0.70861(6) 0.34656(3) 0.02970(16) Uani 1 1 d . . . . .
S13 S 0.79746(4) 0.47036(6) 0.30497(3) 0.02607(15) Uani 1 1 d . . . . .
S14 S 0.93705(4) 0.51154(6) 0.40691(3) 0.03014(17) Uani 1 1 d . . . . .
S15 S 0.77633(4) 0.27950(6) 0.37415(3) 0.02599(15) Uani 1 1 d . . . . .
S16 S 0.83032(4) 0.15247(6) 0.47375(3) 0.03184(17) Uani 1 1 d . . . . .
C21 C 0.90405(16) 0.7828(2) 0.24923(12) 0.0283(6) Uani 1 1 d . . . . .
N22 N 0.89152(15) 0.8501(2) 0.20816(11) 0.0417(7) Uani 1 1 d . . . . .
C23 C 0.93606(19) 0.9313(3) 0.21132(15) 0.0441(9) Uani 1 1 d . . . . .
H23 H 0.929026 0.979754 0.182477 0.053 Uiso 1 1 calc R U . . .
C24 C 0.99124(17) 0.9472(3) 0.25439(13) 0.0347(7) Uani 1 1 d . . . . .
H24 H 1.020715 1.007207 0.254973 0.042 Uiso 1 1 calc R U . . .
N25 N 1.00482(13) 0.8802(2) 0.29591(11) 0.0308(6) Uani 1 1 d . . . . .
C26 C 0.96205(15) 0.7980(2) 0.29322(11) 0.0256(6) Uani 1 1 d . . . . .
C27 C 0.82169(15) 0.3913(2) 0.36193(11) 0.0234(6) Uani 1 1 d . . . . .
C28 C 0.87750(14) 0.4079(2) 0.40288(11) 0.0215(6) Uani 1 1 d . . . . .
N29 N 0.88554(12) 0.33295(19) 0.44347(9) 0.0218(5) Uani 1 1 d . . . . .
C30 C 0.94537(14) 0.3329(2) 0.49034(11) 0.0251(6) Uani 1 1 d . . . . .
H30A H 0.933766 0.295155 0.519313 0.030 Uiso 1 1 calc R U . . .
H30B H 0.957933 0.408889 0.501464 0.030 Uiso 1 1 calc R U . . .
C31 C 1.00549(16) 0.2770(3) 0.47973(13) 0.0348(7) Uani 1 1 d . . . . .
H31A H 0.994421 0.200166 0.471531 0.052 Uiso 1 1 calc R U . . .
H31B H 1.045476 0.282311 0.510846 0.052 Uiso 1 1 calc R U . . .
H31C H 1.015592 0.312065 0.449921 0.052 Uiso 1 1 calc R U . . .
C32 C 0.83609(14) 0.2560(2) 0.43466(10) 0.0224(6) Uani 1 1 d . . . . .
N41 N 0.28317(12) 0.3097(2) 0.13320(9) 0.0243(5) Uani 1 1 d . . . . .
C42 C 0.25979(16) 0.2019(3) 0.10642(12) 0.0306(7) Uani 1 1 d . . . . .
H42A H 0.219451 0.215151 0.075653 0.037 Uiso 1 1 calc R U . . .
H42B H 0.244874 0.154703 0.131009 0.037 Uiso 1 1 calc R U . . .
C43 C 0.31316(17) 0.1404(3) 0.08803(13) 0.0320(7) Uani 1 1 d . . . . .
H43A H 0.319115 0.176411 0.056501 0.038 Uiso 1 1 calc R U . . .
H43B H 0.357612 0.142234 0.115905 0.038 Uiso 1 1 calc R U . . .
C44 C 0.29144(19) 0.0234(3) 0.07519(14) 0.0383(8) Uani 1 1 d . . . . .
H44A H 0.293424 -0.015122 0.108177 0.046 Uiso 1 1 calc R U . . .
H44B H 0.243316 0.022421 0.052710 0.046 Uiso 1 1 calc R U . . .
C45 C 0.3347(2) -0.0378(3) 0.04758(16) 0.0478(9) Uani 1 1 d . . . . .
H45A H 0.330146 -0.003847 0.013495 0.072 Uiso 1 1 calc R U . . .
H45B H 0.319309 -0.113614 0.042278 0.072 Uiso 1 1 calc R U . . .
H45C H 0.382684 -0.035699 0.069054 0.072 Uiso 1 1 calc R U . . .
C46 C 0.34187(16) 0.2952(3) 0.18317(12) 0.0306(7) Uani 1 1 d . . . . .
H46A H 0.383676 0.278950 0.173207 0.037 Uiso 1 1 calc R U . . .
H46B H 0.349446 0.365435 0.202169 0.037 Uiso 1 1 calc R U . . .
C47 C 0.33387(18) 0.2084(3) 0.22055(13) 0.0394(8) Uani 1 1 d . . . . .
H47A H 0.331090 0.136206 0.203621 0.047 Uiso 1 1 calc R U . . .
H47B H 0.290932 0.220536 0.229569 0.047 Uiso 1 1 calc R U . . .
C48 C 0.3940(2) 0.2107(3) 0.27009(14) 0.0530(10) Uani 1 1 d . . . . .
H48A H 0.436799 0.200683 0.260570 0.064 Uiso 1 1 calc R U . . .
H48B H 0.396118 0.282920 0.286898 0.064 Uiso 1 1 calc R U . . .
C49 C 0.3898(3) 0.1243(4) 0.30876(18) 0.0822(18) Uani 1 1 d . . . . .
H49A H 0.346864 0.132266 0.317491 0.123 Uiso 1 1 calc R U . . .
H49B H 0.428444 0.132016 0.340690 0.123 Uiso 1 1 calc R U . . .
H49C H 0.391363 0.052379 0.293339 0.123 Uiso 1 1 calc R U . . .
C50A C 0.30739(16) 0.3822(3) 0.09610(13) 0.0315(7) Uani 0.509(16) 1 d . . P A 1
H50A H 0.346111 0.345505 0.088082 0.038 Uiso 0.509(16) 1 calc R U P A 1
H50B H 0.269858 0.388188 0.062789 0.038 Uiso 0.509(16) 1 calc R U P A 1
C51A C 0.32966(19) 0.4951(3) 0.11504(16) 0.0431(6) Uani 0.509(16) 1 d . . P A 1
H51A H 0.365845 0.491394 0.149181 0.052 Uiso 0.509(16) 1 calc R U P A 1
H51B H 0.290479 0.535928 0.120131 0.052 Uiso 0.509(16) 1 calc R U P A 1
C52A C 0.35669(19) 0.5533(3) 0.07524(16) 0.0431(6) Uani 0.509(16) 1 d . . P A 1
H52A H 0.318584 0.573465 0.043953 0.052 Uiso 0.509(16) 1 calc R U P A 1
H52B H 0.388766 0.505875 0.063992 0.052 Uiso 0.509(16) 1 calc R U P A 1
C53A C 0.3953(6) 0.6603(7) 0.1037(5) 0.0431(6) Uani 0.509(16) 1 d . . P A 1
H53A H 0.413682 0.700754 0.079281 0.065 Uiso 0.509(16) 1 calc R U P A 1
H53B H 0.362944 0.706445 0.114635 0.065 Uiso 0.509(16) 1 calc R U P A 1
H53C H 0.432790 0.639179 0.134578 0.065 Uiso 0.509(16) 1 calc R U P A 1
C50B C 0.30739(16) 0.3822(3) 0.09610(13) 0.0315(7) Uani 0.491(16) 1 d . . P A 2
H50C H 0.346111 0.345505 0.088082 0.038 Uiso 0.491(16) 1 calc R U P A 2
H50D H 0.269858 0.388188 0.062789 0.038 Uiso 0.491(16) 1 calc R U P A 2
C51B C 0.32966(19) 0.4951(3) 0.11504(16) 0.0431(6) Uani 0.491(16) 1 d . . P A 2
H51C H 0.365845 0.491394 0.149181 0.052 Uiso 0.491(16) 1 calc R U P A 2
H51D H 0.290479 0.535928 0.120131 0.052 Uiso 0.491(16) 1 calc R U P A 2
C52B C 0.35669(19) 0.5533(3) 0.07524(16) 0.0431(6) Uani 0.491(16) 1 d . . P A 2
H52C H 0.397705 0.513451 0.073006 0.052 Uiso 0.491(16) 1 calc R U P A 2
H52D H 0.321760 0.546661 0.040600 0.052 Uiso 0.491(16) 1 calc R U P A 2
C53B C 0.3748(6) 0.6667(6) 0.0833(5) 0.0431(6) Uani 0.491(16) 1 d . . P A 2
H53D H 0.391314 0.692879 0.054605 0.065 Uiso 0.491(16) 1 calc R U P A 2
H53E H 0.334536 0.708878 0.084153 0.065 Uiso 0.491(16) 1 calc R U P A 2
H53F H 0.410876 0.675495 0.116728 0.065 Uiso 0.491(16) 1 calc R U P A 2
C54 C 0.22372(15) 0.3616(3) 0.14786(12) 0.0289(7) Uani 1 1 d . . . . .
H54A H 0.212568 0.314803 0.174379 0.035 Uiso 1 1 calc R U . . .
H54B H 0.239191 0.432637 0.164695 0.035 Uiso 1 1 calc R U . . .
C55 C 0.15901(16) 0.3799(2) 0.10341(12) 0.0285(6) Uani 1 1 d . . . . .
H55A H 0.135317 0.309585 0.092818 0.034 Uiso 1 1 calc R U . . .
H55B H 0.170565 0.410308 0.072771 0.034 Uiso 1 1 calc R U . . .
C56 C 0.11220(16) 0.4577(3) 0.12030(13) 0.0325(7) Uani 1 1 d . . . . .
H56A H 0.134017 0.530338 0.126718 0.039 Uiso 1 1 calc R U . . .
H56B H 0.106003 0.431801 0.153699 0.039 Uiso 1 1 calc R U . . .
C57 C 0.04266(17) 0.4681(3) 0.07956(14) 0.0395(8) Uani 1 1 d . . . . .
H57A H 0.048279 0.497603 0.046994 0.059 Uiso 1 1 calc R U . . .
H57B H 0.013746 0.517061 0.092700 0.059 Uiso 1 1 calc R U . . .
H57C H 0.021080 0.396222 0.072688 0.059 Uiso 1 1 calc R U . . .
N61 N 0.21399(11) 0.80599(18) 0.36643(9) 0.0196(5) Uani 1 1 d . . . . .
C62 C 0.28754(15) 0.8113(2) 0.40102(11) 0.0262(6) Uani 1 1 d . . . . .
H62A H 0.286940 0.826064 0.437338 0.031 Uiso 1 1 calc R U . . .
H62B H 0.307964 0.738301 0.401036 0.031 Uiso 1 1 calc R U . . .
C63 C 0.33480(15) 0.8935(2) 0.38763(12) 0.0258(6) Uani 1 1 d . . . . .
H63A H 0.315769 0.967759 0.386690 0.031 Uiso 1 1 calc R U . . .
H63B H 0.340309 0.877115 0.352806 0.031 Uiso 1 1 calc R U . . .
C64 C 0.40338(16) 0.8857(3) 0.42994(13) 0.0345(7) Uani 1 1 d . . . . .
H64A H 0.395965 0.898029 0.464490 0.041 Uiso 1 1 calc R U . . .
H64B H 0.421273 0.810914 0.429936 0.041 Uiso 1 1 calc R U . . .
C65 C 0.45716(17) 0.9654(3) 0.42391(14) 0.0397(8) Uani 1 1 d . . . . .
H65A H 0.465972 0.952783 0.390259 0.060 Uiso 1 1 calc R U . . .
H65B H 0.499510 0.954759 0.452593 0.060 Uiso 1 1 calc R U . . .
H65C H 0.440733 1.039964 0.424997 0.060 Uiso 1 1 calc R U . . .
C66 C 0.21141(15) 0.7597(2) 0.31310(11) 0.0248(6) Uani 1 1 d . . . . .
H66A H 0.239979 0.805570 0.297486 0.030 Uiso 1 1 calc R U . . .
H66B H 0.231620 0.685809 0.318086 0.030 Uiso 1 1 calc R U . . .
C67 C 0.14001(16) 0.7529(3) 0.27487(11) 0.0293(7) Uani 1 1 d . . . . .
H67A H 0.123065 0.827368 0.264323 0.035 Uiso 1 1 calc R U . . .
H67B H 0.109112 0.718924 0.292687 0.035 Uiso 1 1 calc R U . . .
C68 C 0.13758(17) 0.6873(3) 0.22601(12) 0.0343(7) Uani 1 1 d . . . . .
H68A H 0.175079 0.710893 0.212165 0.041 Uiso 1 1 calc R U . . .
H68B H 0.144284 0.609203 0.235192 0.041 Uiso 1 1 calc R U . . .
C69 C 0.06934(19) 0.7030(3) 0.18412(13) 0.0437(9) Uani 1 1 d . . . . .
H69A H 0.032373 0.677247 0.197432 0.066 Uiso 1 1 calc R U . . .
H69B H 0.069041 0.661401 0.152726 0.066 Uiso 1 1 calc R U . . .
H69C H 0.062633 0.780349 0.175205 0.066 Uiso 1 1 calc R U . . .
C70 C 0.18076(15) 0.9180(2) 0.35855(11) 0.0241(6) Uani 1 1 d . . . . .
H70A H 0.204642 0.963655 0.338960 0.029 Uiso 1 1 calc R U . . .
H70B H 0.132812 0.909832 0.336319 0.029 Uiso 1 1 calc R U . . .
C71 C 0.18071(16) 0.9777(2) 0.40779(12) 0.0275(6) Uani 1 1 d . . . . .
H71A H 0.228350 0.993297 0.428930 0.033 Uiso 1 1 calc R U . . .
H71B H 0.159512 0.931440 0.429037 0.033 Uiso 1 1 calc R U . . .
C72 C 0.14113(17) 1.0838(2) 0.39421(13) 0.0328(7) Uani 1 1 d . . . . .
H72A H 0.164134 1.131201 0.374674 0.039 Uiso 1 1 calc R U . . .
H72B H 0.094594 1.067936 0.370937 0.039 Uiso 1 1 calc R U . . .
C73 C 0.13560(19) 1.1438(3) 0.44211(15) 0.0435(9) Uani 1 1 d . . . . .
H73A H 0.113614 1.096762 0.461982 0.065 Uiso 1 1 calc R U . . .
H73B H 0.108183 1.209751 0.431205 0.065 Uiso 1 1 calc R U . . .
H73C H 0.181416 1.163747 0.464255 0.065 Uiso 1 1 calc R U . . .
C74 C 0.17520(15) 0.7333(2) 0.39403(11) 0.0243(6) Uani 1 1 d . . . . .
H74A H 0.182457 0.761855 0.429953 0.029 Uiso 1 1 calc R U . . .
H74B H 0.125786 0.739684 0.375282 0.029 Uiso 1 1 calc R U . . .
C75 C 0.19387(16) 0.6130(2) 0.39823(12) 0.0275(6) Uani 1 1 d . . . . .
H75A H 0.180234 0.579404 0.362926 0.033 Uiso 1 1 calc R U . . .
H75B H 0.243897 0.604338 0.413647 0.033 Uiso 1 1 calc R U . . .
C76 C 0.15683(17) 0.5575(2) 0.43287(13) 0.0318(7) Uani 1 1 d . . . . .
H76A H 0.171605 0.591344 0.468105 0.038 Uiso 1 1 calc R U . . .
H76B H 0.107114 0.570331 0.417885 0.038 Uiso 1 1 calc R U . . .
C77 C 0.1694(2) 0.4359(3) 0.43873(14) 0.0396(8) Uani 1 1 d . . . . .
H77A H 0.152257 0.400892 0.404313 0.059 Uiso 1 1 calc R U . . .
H77B H 0.145547 0.406031 0.462473 0.059 Uiso 1 1 calc R U . . .
H77C H 0.218576 0.422179 0.453181 0.059 Uiso 1 1 calc R U . . .

loop_
_atom_site_aniso_label
_atom_site_aniso_U_11
_atom_site_aniso_U_22
_atom_site_aniso_U_33
_atom_site_aniso_U_23
_atom_site_aniso_U_13
_atom_site_aniso_U_12
Au1 0.02130(6) 0.02715(6) 0.01985(6) 0.00129(4) 0.00319(4) -0.00496(4)
S1 0.0251(4) 0.0342(4) 0.0270(4) -0.0061(3) 0.0025(3) 0.0003(3)
S2 0.0317(4) 0.0473(5) 0.0261(4) -0.0086(4) -0.0008(3) -0.0014(4)
S3 0.0339(4) 0.0317(4) 0.0238(4) -0.0035(3) -0.0053(3) 0.0117(3)
S4 0.0251(4) 0.0326(4) 0.0245(4) 0.0032(3) -0.0034(3) -0.0023(3)
S5 0.0221(4) 0.0340(4) 0.0315(4) 0.0082(3) 0.0020(3) 0.0060(3)
S6 0.0375(5) 0.0314(4) 0.0362(4) 0.0018(3) 0.0132(4) 0.0098(3)
C1 0.0266(16) 0.0327(16) 0.0310(16) -0.0047(13) 0.0128(13) -0.0090(13)
N2 0.0306(15) 0.0400(16) 0.0418(16) -0.0087(13) 0.0129(13) -0.0061(12)
C3 0.0363(19) 0.040(2) 0.053(2) -0.0167(17) 0.0187(17) -0.0064(15)
C4 0.051(2) 0.045(2) 0.044(2) -0.0215(17) 0.0176(18) -0.0117(18)
N5 0.0465(18) 0.0475(18) 0.0330(15) -0.0153(13) 0.0076(14) -0.0086(15)
C6 0.0297(17) 0.0374(18) 0.0306(16) -0.0053(14) 0.0104(13) -0.0095(14)
C7 0.0224(15) 0.0252(15) 0.0265(15) 0.0060(12) 0.0028(12) -0.0016(12)
C8 0.0233(15) 0.0242(14) 0.0217(14) 0.0036(11) 0.0038(11) 0.0011(11)
N9 0.0212(12) 0.0256(12) 0.0225(12) 0.0030(10) 0.0045(10) 0.0034(10)
C10 0.0269(16) 0.0288(15) 0.0199(14) 0.0017(12) 0.0014(12) 0.0057(12)
C11 0.0278(17) 0.0370(18) 0.0369(18) -0.0038(14) 0.0022(14) -0.0023(14)
C12 0.0223(15) 0.0293(15) 0.0279(15) 0.0089(12) 0.0108(12) 0.0010(12)
Au2 0.01926(6) 0.02262(5) 0.01956(5) -0.00201(4) 0.00449(4) 0.00001(4)
S11 0.0276(4) 0.0382(4) 0.0241(4) 0.0055(3) -0.0005(3) -0.0058(3)
S12 0.0234(4) 0.0331(4) 0.0283(4) 0.0058(3) 0.0011(3) -0.0057(3)
S13 0.0232(4) 0.0283(4) 0.0215(3) 0.0003(3) -0.0013(3) -0.0039(3)
S14 0.0274(4) 0.0327(4) 0.0237(4) 0.0035(3) -0.0026(3) -0.0114(3)
S15 0.0239(4) 0.0289(4) 0.0227(3) -0.0030(3) 0.0032(3) -0.0076(3)
S16 0.0408(5) 0.0302(4) 0.0253(4) 0.0000(3) 0.0112(3) -0.0083(3)
C21 0.0262(16) 0.0301(16) 0.0287(16) 0.0029(13) 0.0084(13) 0.0018(12)
N22 0.0387(17) 0.0430(17) 0.0378(16) 0.0156(13) 0.0028(13) -0.0032(13)
C23 0.039(2) 0.041(2) 0.048(2) 0.0185(17) 0.0080(17) -0.0010(16)
C24 0.0321(18) 0.0309(17) 0.0435(19) 0.0045(14) 0.0150(15) -0.0005(13)
N25 0.0239(14) 0.0298(14) 0.0404(15) -0.0002(11) 0.0122(12) -0.0012(11)
C26 0.0216(15) 0.0275(15) 0.0286(15) 0.0007(12) 0.0089(12) 0.0040(12)
C27 0.0233(15) 0.0238(14) 0.0214(14) -0.0019(11) 0.0040(11) -0.0017(11)
C28 0.0220(14) 0.0223(14) 0.0201(13) -0.0008(11) 0.0063(11) -0.0016(11)
N29 0.0223(12) 0.0238(12) 0.0187(11) -0.0022(9) 0.0051(10) -0.0020(9)
C30 0.0249(15) 0.0278(15) 0.0190(14) -0.0010(11) 0.0011(12) -0.0014(12)
C31 0.0268(17) 0.0400(19) 0.0355(18) 0.0024(14) 0.0062(14) 0.0055(14)
C32 0.0228(15) 0.0265(14) 0.0190(13) -0.0048(11) 0.0078(11) -0.0012(11)
N41 0.0214(12) 0.0286(13) 0.0245(12) -0.0017(10) 0.0090(10) -0.0017(10)
C42 0.0287(16) 0.0332(17) 0.0296(16) -0.0030(13) 0.0084(13) -0.0027(13)
C43 0.0315(17) 0.0304(16) 0.0361(17) -0.0003(13) 0.0131(14) 0.0015(13)
C44 0.046(2) 0.0288(17) 0.044(2) 0.0010(14) 0.0180(17) -0.0016(15)
C45 0.050(2) 0.038(2) 0.059(2) -0.0057(17) 0.022(2) 0.0073(17)
C46 0.0256(16) 0.0350(17) 0.0287(16) -0.0012(13) 0.0041(13) -0.0006(13)
C47 0.039(2) 0.0406(19) 0.0389(19) 0.0073(15) 0.0120(16) 0.0109(15)
C48 0.059(3) 0.060(3) 0.036(2) 0.0106(18) 0.0079(18) 0.022(2)
C49 0.109(4) 0.094(4) 0.054(3) 0.036(3) 0.040(3) 0.058(3)
C50A 0.0282(17) 0.0357(17) 0.0336(17) 0.0042(14) 0.0140(14) 0.0004(13)
C51A 0.0382(14) 0.0311(11) 0.0665(17) 0.0072(11) 0.0256(12) 0.0038(10)
C52A 0.0382(14) 0.0311(11) 0.0665(17) 0.0072(11) 0.0256(12) 0.0038(10)
C53A 0.0382(14) 0.0311(11) 0.0665(17) 0.0072(11) 0.0256(12) 0.0038(10)
C50B 0.0282(17) 0.0357(17) 0.0336(17) 0.0042(14) 0.0140(14) 0.0004(13)
C51B 0.0382(14) 0.0311(11) 0.0665(17) 0.0072(11) 0.0256(12) 0.0038(10)
C52B 0.0382(14) 0.0311(11) 0.0665(17) 0.0072(11) 0.0256(12) 0.0038(10)
C53B 0.0382(14) 0.0311(11) 0.0665(17) 0.0072(11) 0.0256(12) 0.0038(10)
C54 0.0266(16) 0.0340(16) 0.0283(16) 0.0003(13) 0.0114(13) 0.0005(13)
C55 0.0292(16) 0.0267(15) 0.0299(16) 0.0005(12) 0.0090(13) 0.0040(12)
C56 0.0299(17) 0.0332(17) 0.0355(17) -0.0006(14) 0.0115(14) 0.0017(13)
C57 0.0325(18) 0.0361(18) 0.047(2) 0.0003(15) 0.0078(16) 0.0095(14)
N61 0.0193(12) 0.0194(11) 0.0208(11) -0.0007(9) 0.0068(9) 0.0006(9)
C62 0.0238(15) 0.0268(15) 0.0272(15) 0.0013(12) 0.0064(12) 0.0005(12)
C63 0.0247(15) 0.0231(14) 0.0298(15) -0.0007(12) 0.0082(12) -0.0016(11)
C64 0.0288(17) 0.0387(18) 0.0354(17) -0.0012(14) 0.0089(14) -0.0038(14)
C65 0.0308(18) 0.043(2) 0.044(2) -0.0033(16) 0.0099(15) -0.0071(15)
C66 0.0281(16) 0.0250(14) 0.0241(15) 0.0001(11) 0.0119(12) 0.0008(12)
C67 0.0277(16) 0.0344(17) 0.0260(15) -0.0048(13) 0.0082(13) -0.0009(13)
C68 0.0393(19) 0.0327(17) 0.0296(16) -0.0049(13) 0.0083(14) 0.0017(14)
C69 0.045(2) 0.046(2) 0.0342(18) -0.0128(16) 0.0029(16) -0.0006(17)
C70 0.0234(15) 0.0221(14) 0.0269(15) 0.0028(11) 0.0077(12) 0.0029(11)
C71 0.0300(16) 0.0240(15) 0.0294(16) -0.0031(12) 0.0101(13) -0.0004(12)
C72 0.0356(18) 0.0220(15) 0.0434(19) 0.0001(13) 0.0157(15) 0.0020(13)
C73 0.046(2) 0.0289(17) 0.062(2) -0.0112(16) 0.0264(19) -0.0003(15)
C74 0.0251(15) 0.0242(14) 0.0253(15) 0.0008(11) 0.0100(12) -0.0018(11)
C75 0.0323(17) 0.0221(14) 0.0308(16) -0.0007(12) 0.0134(13) -0.0028(12)
C76 0.0388(18) 0.0254(15) 0.0331(17) -0.0003(13) 0.0135(14) -0.0037(13)
C77 0.055(2) 0.0255(16) 0.0413(19) 0.0024(14) 0.0188(17) -0.0034(15)

loop_
_atom_type_symbol
_atom_type_description
_atom_type_scat_dispersion_real
_atom_type_scat_dispersion_imag
_atom_type_scat_source
C C 0.0033 0.0016 'International Tables Vol C Tables 4.2.6.8 and 6.1.1.4'
H H 0.0000 0.0000 'International Tables Vol C Tables 4.2.6.8 and 6.1.1.4'
N N 0.0061 0.0033 'International Tables Vol C Tables 4.2.6.8 and 6.1.1.4'
Au Au -2.0133 8.8022 'International Tables Vol C Tables 4.2.6.8 and 6.1.1.4'
S S 0.1246 0.1234 'International Tables Vol C Tables 4.2.6.8 and 6.1.1.4'

loop_
_geom_angle_atom_site_label_1
_geom_angle_atom_site_label_2
_geom_angle_atom_site_label_3
_geom_angle
_geom_angle_site_symmetry_1
_geom_angle_site_symmetry_3
_geom_angle_publ_flag
S2 Au1 S3 176.70(3) . . ?
S2 Au1 S1 90.48(3) . . ?
S3 Au1 S1 87.01(3) . . ?
S2 Au1 S4 90.34(3) . . ?
S3 Au1 S4 92.23(3) . . ?
S1 Au1 S4 178.05(3) . . ?
C1 S1 Au1 102.48(11) . . ?
C6 S2 Au1 102.70(11) . . ?
C8 S3 Au1 99.20(10) . . ?
C7 S4 Au1 98.70(10) . . ?
C12 S5 C7 92.41(14) . . ?
N2 C1 C6 121.7(3) . . ?
N2 C1 S1 116.0(2) . . ?
C6 C1 S1 122.3(2) . . ?
C1 N2 C3 116.7(3) . . ?
N2 C3 C4 121.4(3) . . ?
N2 C3 H3 119.3 . . ?
C4 C3 H3 119.3 . . ?
N5 C4 C3 122.4(3) . . ?
N5 C4 H4 118.8 . . ?
C3 C4 H4 118.8 . . ?
C6 N5 C4 116.8(3) . . ?
N5 C6 C1 121.0(3) . . ?
N5 C6 S2 117.2(3) . . ?
C1 C6 S2 121.9(2) . . ?
C8 C7 S5 109.9(2) . . ?
C8 C7 S4 124.4(2) . . ?
S5 C7 S4 125.69(17) . . ?
C7 C8 N9 113.4(3) . . ?
C7 C8 S3 125.4(2) . . ?
N9 C8 S3 121.2(2) . . ?
C12 N9 C8 115.0(2) . . ?
C12 N9 C10 122.8(2) . . ?
C8 N9 C10 121.8(2) . . ?
N9 C10 C11 110.2(2) . . ?
N9 C10 H10A 109.6 . . ?
C11 C10 H10A 109.6 . . ?
N9 C10 H10B 109.6 . . ?
C11 C10 H10B 109.6 . . ?
H10A C10 H10B 108.1 . . ?
C10 C11 H11A 109.5 . . ?
C10 C11 H11B 109.5 . . ?
H11A C11 H11B 109.5 . . ?
C10 C11 H11C 109.5 . . ?
H11A C11 H11C 109.5 . . ?
H11B C11 H11C 109.5 . . ?
N9 C12 S6 126.7(2) . . ?
N9 C12 S5 109.2(2) . . ?
S6 C12 S5 124.05(18) . . ?
S12 Au2 S11 90.33(3) . . ?
S12 Au2 S14 87.21(3) . . ?
S11 Au2 S14 177.35(3) . . ?
S12 Au2 S13 179.21(3) . . ?
S11 Au2 S13 90.41(3) . . ?
S14 Au2 S13 92.05(3) . . ?
C21 S11 Au2 102.50(10) . . ?
C26 S12 Au2 102.92(10) . . ?
C27 S13 Au2 98.56(10) . . ?
C28 S14 Au2 99.20(10) . . ?
C32 S15 C27 92.17(14) . . ?
N22 C21 C26 120.6(3) . . ?
N22 C21 S11 117.0(2) . . ?
C26 C21 S11 122.4(2) . . ?
C21 N22 C23 116.7(3) . . ?
N22 C23 C24 122.6(3) . . ?
N22 C23 H23 118.7 . . ?
C24 C23 H23 118.7 . . ?
N25 C24 C23 121.6(3) . . ?
N25 C24 H24 119.2 . . ?
C23 C24 H24 119.2 . . ?
C26 N25 C24 116.9(3) . . ?
N25 C26 C21 121.7(3) . . ?
N25 C26 S12 116.7(2) . . ?
C21 C26 S12 121.7(2) . . ?
C28 C27 S15 109.9(2) . . ?
C28 C27 S13 125.2(2) . . ?
S15 C27 S13 124.89(17) . . ?
C27 C28 N29 114.1(2) . . ?
C27 C28 S14 124.9(2) . . ?
N29 C28 S14 121.1(2) . . ?
C32 N29 C28 114.7(2) . . ?
C32 N29 C30 122.6(2) . . ?
C28 N29 C30 122.5(2) . . ?
N29 C30 C31 111.2(2) . . ?
N29 C30 H30A 109.4 . . ?
C31 C30 H30A 109.4 . . ?
N29 C30 H30B 109.4 . . ?
C31 C30 H30B 109.4 . . ?
H30A C30 H30B 108.0 . . ?
C30 C31 H31A 109.5 . . ?
C30 C31 H31B 109.5 . . ?
H31A C31 H31B 109.5 . . ?
C30 C31 H31C 109.5 . . ?
H31A C31 H31C 109.5 . . ?
H31B C31 H31C 109.5 . . ?
N29 C32 S16 127.7(2) . . ?
N29 C32 S15 109.2(2) . . ?
S16 C32 S15 123.12(17) . . ?
C42 N41 C46 111.6(2) . . ?
C42 N41 C50B 108.9(2) . . ?
C46 N41 C50B 108.3(2) . . ?
C42 N41 C50A 108.9(2) . . ?
C46 N41 C50A 108.3(2) . . ?
C42 N41 C54 108.8(2) . . ?
C46 N41 C54 107.9(2) . . ?
C50B N41 C54 111.3(2) . . ?
C50A N41 C54 111.3(2) . . ?
N41 C42 C43 115.4(2) . . ?
N41 C42 H42A 108.4 . . ?
C43 C42 H42A 108.4 . . ?
N41 C42 H42B 108.4 . . ?
C43 C42 H42B 108.4 . . ?
H42A C42 H42B 107.5 . . ?
C44 C43 C42 110.6(3) . . ?
C44 C43 H43A 109.5 . . ?
C42 C43 H43A 109.5 . . ?
C44 C43 H43B 109.5 . . ?
C42 C43 H43B 109.5 . . ?
H43A C43 H43B 108.1 . . ?
C45 C44 C43 114.1(3) . . ?
C45 C44 H44A 108.7 . . ?
C43 C44 H44A 108.7 . . ?
C45 C44 H44B 108.7 . . ?
C43 C44 H44B 108.7 . . ?
H44A C44 H44B 107.6 . . ?
C44 C45 H45A 109.5 . . ?
C44 C45 H45B 109.5 . . ?
H45A C45 H45B 109.5 . . ?
C44 C45 H45C 109.5 . . ?
H45A C45 H45C 109.5 . . ?
H45B C45 H45C 109.5 . . ?
C47 C46 N41 116.9(3) . . ?
C47 C46 H46A 108.1 . . ?
N41 C46 H46A 108.1 . . ?
C47 C46 H46B 108.1 . . ?
N41 C46 H46B 108.1 . . ?
H46A C46 H46B 107.3 . . ?
C46 C47 C48 110.2(3) . . ?
C46 C47 H47A 109.6 . . ?
C48 C47 H47A 109.6 . . ?
C46 C47 H47B 109.6 . . ?
C48 C47 H47B 109.6 . . ?
H47A C47 H47B 108.1 . . ?
C49 C48 C47 112.9(4) . . ?
C49 C48 H48A 109.0 . . ?
C47 C48 H48A 109.0 . . ?
C49 C48 H48B 109.0 . . ?
C47 C48 H48B 109.0 . . ?
H48A C48 H48B 107.8 . . ?
C48 C49 H49A 109.5 . . ?
C48 C49 H49B 109.5 . . ?
H49A C49 H49B 109.5 . . ?
C48 C49 H49C 109.5 . . ?
H49A C49 H49C 109.5 . . ?
H49B C49 H49C 109.5 . . ?
C51A C50A N41 116.6(3) . . ?
C51A C50A H50A 108.1 . . ?
N41 C50A H50A 108.1 . . ?
C51A C50A H50B 108.1 . . ?
N41 C50A H50B 108.1 . . ?
H50A C50A H50B 107.3 . . ?
C50A C51A C52A 109.8(3) . . ?
C50A C51A H51A 109.7 . . ?
C52A C51A H51A 109.7 . . ?
C50A C51A H51B 109.7 . . ?
C52A C51A H51B 109.7 . . ?
H51A C51A H51B 108.2 . . ?
C51A C52A C53A 106.7(5) . . ?
C51A C52A H52A 110.4 . . ?
C53A C52A H52A 110.4 . . ?
C51A C52A H52B 110.4 . . ?
C53A C52A H52B 110.4 . . ?
H52A C52A H52B 108.6 . . ?
C52A C53A H53A 109.5 . . ?
C52A C53A H53B 109.5 . . ?
H53A C53A H53B 109.5 . . ?
C52A C53A H53C 109.5 . . ?
H53A C53A H53C 109.5 . . ?
H53B C53A H53C 109.5 . . ?
C51B C50B N41 116.6(3) . . ?
C51B C50B H50C 108.1 . . ?
N41 C50B H50C 108.1 . . ?
C51B C50B H50D 108.1 . . ?
N41 C50B H50D 108.1 . . ?
H50C C50B H50D 107.3 . . ?
C50B C51B C52B 109.8(3) . . ?
C50B C51B H51C 109.7 . . ?
C52B C51B H51C 109.7 . . ?
C50B C51B H51D 109.7 . . ?
C52B C51B H51D 109.7 . . ?
H51C C51B H51D 108.2 . . ?
C53B C52B C51B 118.9(5) . . ?
C53B C52B H52C 107.6 . . ?
C51B C52B H52C 107.6 . . ?
C53B C52B H52D 107.6 . . ?
C51B C52B H52D 107.6 . . ?
H52C C52B H52D 107.0 . . ?
C52B C53B H53D 109.5 . . ?
C52B C53B H53E 109.5 . . ?
H53D C53B H53E 109.5 . . ?
C52B C53B H53F 109.5 . . ?
H53D C53B H53F 109.5 . . ?
H53E C53B H53F 109.5 . . ?
C55 C54 N41 116.2(2) . . ?
C55 C54 H54A 108.2 . . ?
N41 C54 H54A 108.2 . . ?
C55 C54 H54B 108.2 . . ?
N41 C54 H54B 108.2 . . ?
H54A C54 H54B 107.4 . . ?
C54 C55 C56 110.2(3) . . ?
C54 C55 H55A 109.6 . . ?
C56 C55 H55A 109.6 . . ?
C54 C55 H55B 109.6 . . ?
C56 C55 H55B 109.6 . . ?
H55A C55 H55B 108.1 . . ?
C55 C56 C57 112.4(3) . . ?
C55 C56 H56A 109.1 . . ?
C57 C56 H56A 109.1 . . ?
C55 C56 H56B 109.1 . . ?
C57 C56 H56B 109.1 . . ?
H56A C56 H56B 107.8 . . ?
C56 C57 H57A 109.5 . . ?
C56 C57 H57B 109.5 . . ?
H57A C57 H57B 109.5 . . ?
C56 C57 H57C 109.5 . . ?
H57A C57 H57C 109.5 . . ?
H57B C57 H57C 109.5 . . ?
C62 N61 C66 109.7(2) . . ?
C62 N61 C70 111.6(2) . . ?
C66 N61 C70 108.7(2) . . ?
C62 N61 C74 107.3(2) . . ?
C66 N61 C74 110.8(2) . . ?
C70 N61 C74 108.7(2) . . ?
C63 C62 N61 118.3(2) . . ?
C63 C62 H62A 107.7 . . ?
N61 C62 H62A 107.7 . . ?
C63 C62 H62B 107.7 . . ?
N61 C62 H62B 107.7 . . ?
H62A C62 H62B 107.1 . . ?
C62 C63 C64 107.3(2) . . ?
C62 C63 H63A 110.3 . . ?
C64 C63 H63A 110.3 . . ?
C62 C63 H63B 110.3 . . ?
C64 C63 H63B 110.3 . . ?
H63A C63 H63B 108.5 . . ?
C65 C64 C63 114.9(3) . . ?
C65 C64 H64A 108.6 . . ?
C63 C64 H64A 108.6 . . ?
C65 C64 H64B 108.6 . . ?
C63 C64 H64B 108.6 . . ?
H64A C64 H64B 107.5 . . ?
C64 C65 H65A 109.5 . . ?
C64 C65 H65B 109.5 . . ?
H65A C65 H65B 109.5 . . ?
C64 C65 H65C 109.5 . . ?
H65A C65 H65C 109.5 . . ?
H65B C65 H65C 109.5 . . ?
C67 C66 N61 114.1(2) . . ?
C67 C66 H66A 108.7 . . ?
N61 C66 H66A 108.7 . . ?
C67 C66 H66B 108.7 . . ?
N61 C66 H66B 108.7 . . ?
H66A C66 H66B 107.6 . . ?
C66 C67 C68 112.6(3) . . ?
C66 C67 H67A 109.1 . . ?
C68 C67 H67A 109.1 . . ?
C66 C67 H67B 109.1 . . ?
C68 C67 H67B 109.1 . . ?
H67A C67 H67B 107.8 . . ?
C69 C68 C67 110.6(3) . . ?
C69 C68 H68A 109.5 . . ?
C67 C68 H68A 109.5 . . ?
C69 C68 H68B 109.5 . . ?
C67 C68 H68B 109.5 . . ?
H68A C68 H68B 108.1 . . ?
C68 C69 H69A 109.5 . . ?
C68 C69 H69B 109.5 . . ?
H69A C69 H69B 109.5 . . ?
C68 C69 H69C 109.5 . . ?
H69A C69 H69C 109.5 . . ?
H69B C69 H69C 109.5 . . ?
C71 C70 N61 115.9(2) . . ?
C71 C70 H70A 108.3 . . ?
N61 C70 H70A 108.3 . . ?
C71 C70 H70B 108.3 . . ?
N61 C70 H70B 108.3 . . ?
H70A C70 H70B 107.4 . . ?
C70 C71 C72 110.4(2) . . ?
C70 C71 H71A 109.6 . . ?
C72 C71 H71A 109.6 . . ?
C70 C71 H71B 109.6 . . ?
C72 C71 H71B 109.6 . . ?
H71A C71 H71B 108.1 . . ?
C73 C72 C71 112.7(3) . . ?
C73 C72 H72A 109.1 . . ?
C71 C72 H72A 109.1 . . ?
C73 C72 H72B 109.1 . . ?
C71 C72 H72B 109.1 . . ?
H72A C72 H72B 107.8 . . ?
C72 C73 H73A 109.5 . . ?
C72 C73 H73B 109.5 . . ?
H73A C73 H73B 109.5 . . ?
C72 C73 H73C 109.5 . . ?
H73A C73 H73C 109.5 . . ?
H73B C73 H73C 109.5 . . ?
C75 C74 N61 116.7(2) . . ?
C75 C74 H74A 108.1 . . ?
N61 C74 H74A 108.1 . . ?
C75 C74 H74B 108.1 . . ?
N61 C74 H74B 108.1 . . ?
H74A C74 H74B 107.3 . . ?
C76 C75 C74 108.7(2) . . ?
C76 C75 H75A 110.0 . . ?
C74 C75 H75A 110.0 . . ?
C76 C75 H75B 110.0 . . ?
C74 C75 H75B 110.0 . . ?
H75A C75 H75B 108.3 . . ?
C77 C76 C75 113.8(3) . . ?
C77 C76 H76A 108.8 . . ?
C75 C76 H76A 108.8 . . ?
C77 C76 H76B 108.8 . . ?
C75 C76 H76B 108.8 . . ?
H76A C76 H76B 107.7 . . ?
C76 C77 H77A 109.5 . . ?
C76 C77 H77B 109.5 . . ?
H77A C77 H77B 109.5 . . ?
C76 C77 H77C 109.5 . . ?
H77A C77 H77C 109.5 . . ?
H77B C77 H77C 109.5 . . ?

loop_
_geom_bond_atom_site_label_1
_geom_bond_atom_site_label_2
_geom_bond_distance
_geom_bond_site_symmetry_2
_geom_bond_publ_flag
Au1 S2 2.3042(8) . ?
Au1 S3 2.3085(8) . ?
Au1 S1 2.3094(8) . ?
Au1 S4 2.3382(8) . ?
S1 C1 1.750(3) . ?
S2 C6 1.754(3) . ?
S3 C8 1.740(3) . ?
S4 C7 1.748(3) . ?
S5 C12 1.734(3) . ?
S5 C7 1.741(3) . ?
S6 C12 1.676(3) . ?
C1 N2 1.330(4) . ?
C1 C6 1.415(4) . ?
N2 C3 1.343(4) . ?
C3 C4 1.380(5) . ?
C3 H3 0.9500 . ?
C4 N5 1.340(5) . ?
C4 H4 0.9500 . ?
N5 C6 1.330(4) . ?
C7 C8 1.355(4) . ?
C8 N9 1.398(4) . ?
N9 C12 1.354(4) . ?
N9 C10 1.465(3) . ?
C10 C11 1.514(4) . ?
C10 H10A 0.9900 . ?
C10 H10B 0.9900 . ?
C11 H11A 0.9800 . ?
C11 H11B 0.9800 . ?
C11 H11C 0.9800 . ?
Au2 S12 2.3050(8) . ?
Au2 S11 2.3063(8) . ?
Au2 S14 2.3172(8) . ?
Au2 S13 2.3347(7) . ?
S11 C21 1.752(3) . ?
S12 C26 1.748(3) . ?
S13 C27 1.747(3) . ?
S14 C28 1.745(3) . ?
S15 C32 1.736(3) . ?
S15 C27 1.743(3) . ?
S16 C32 1.672(3) . ?
C21 N22 1.336(4) . ?
C21 C26 1.413(4) . ?
N22 C23 1.338(4) . ?
C23 C24 1.365(5) . ?
C23 H23 0.9500 . ?
C24 N25 1.342(4) . ?
C24 H24 0.9500 . ?
N25 C26 1.325(4) . ?
C27 C28 1.342(4) . ?
C28 N29 1.394(3) . ?
N29 C32 1.355(4) . ?
N29 C30 1.468(3) . ?
C30 C31 1.509(4) . ?
C30 H30A 0.9900 . ?
C30 H30B 0.9900 . ?
C31 H31A 0.9800 . ?
C31 H31B 0.9800 . ?
C31 H31C 0.9800 . ?
N41 C42 1.514(4) . ?
N41 C46 1.517(4) . ?
N41 C50B 1.521(4) . ?
N41 C50A 1.521(4) . ?
N41 C54 1.526(4) . ?
C42 C43 1.525(4) . ?
C42 H42A 0.9900 . ?
C42 H42B 0.9900 . ?
C43 C44 1.514(4) . ?
C43 H43A 0.9900 . ?
C43 H43B 0.9900 . ?
C44 C45 1.511(5) . ?
C44 H44A 0.9900 . ?
C44 H44B 0.9900 . ?
C45 H45A 0.9800 . ?
C45 H45B 0.9800 . ?
C45 H45C 0.9800 . ?
C46 C47 1.502(4) . ?
C46 H46A 0.9900 . ?
C46 H46B 0.9900 . ?
C47 C48 1.516(5) . ?
C47 H47A 0.9900 . ?
C47 H47B 0.9900 . ?
C48 C49 1.501(6) . ?
C48 H48A 0.9900 . ?
C48 H48B 0.9900 . ?
C49 H49A 0.9800 . ?
C49 H49B 0.9800 . ?
C49 H49C 0.9800 . ?
C50A C51A 1.500(5) . ?
C50A H50A 0.9900 . ?
C50A H50B 0.9900 . ?
C51A C52A 1.516(5) . ?
C51A H51A 0.9900 . ?
C51A H51B 0.9900 . ?
C52A C53A 1.604(10) . ?
C52A H52A 0.9900 . ?
C52A H52B 0.9900 . ?
C53A H53A 0.9800 . ?
C53A H53B 0.9800 . ?
C53A H53C 0.9800 . ?
C50B C51B 1.500(5) . ?
C50B H50C 0.9900 . ?
C50B H50D 0.9901 . ?
C51B C52B 1.516(5) . ?
C51B H51C 0.9899 . ?
C51B H51D 0.9900 . ?
C52B C53B 1.442(9) . ?
C52B H52C 0.9900 . ?
C52B H52D 0.9901 . ?
C53B H53D 0.9800 . ?
C53B H53E 0.9800 . ?
C53B H53F 0.9800 . ?
C54 C55 1.510(4) . ?
C54 H54A 0.9900 . ?
C54 H54B 0.9900 . ?
C55 C56 1.515(4) . ?
C55 H55A 0.9900 . ?
C55 H55B 0.9900 . ?
C56 C57 1.519(4) . ?
C56 H56A 0.9900 . ?
C56 H56B 0.9900 . ?
C57 H57A 0.9800 . ?
C57 H57B 0.9800 . ?
C57 H57C 0.9800 . ?
N61 C62 1.516(4) . ?
N61 C66 1.520(3) . ?
N61 C70 1.522(3) . ?
N61 C74 1.524(3) . ?
C62 C63 1.514(4) . ?
C62 H62A 0.9900 . ?
C62 H62B 0.9900 . ?
C63 C64 1.521(4) . ?
C63 H63A 0.9900 . ?
C63 H63B 0.9900 . ?
C64 C65 1.518(4) . ?
C64 H64A 0.9900 . ?
C64 H64B 0.9900 . ?
C65 H65A 0.9800 . ?
C65 H65B 0.9800 . ?
C65 H65C 0.9800 . ?
C66 C67 1.516(4) . ?
C66 H66A 0.9900 . ?
C66 H66B 0.9900 . ?
C67 C68 1.521(4) . ?
C67 H67A 0.9900 . ?
C67 H67B 0.9900 . ?
C68 C69 1.520(5) . ?
C68 H68A 0.9900 . ?
C68 H68B 0.9900 . ?
C69 H69A 0.9800 . ?
C69 H69B 0.9800 . ?
C69 H69C 0.9800 . ?
C70 C71 1.506(4) . ?
C70 H70A 0.9900 . ?
C70 H70B 0.9900 . ?
C71 C72 1.521(4) . ?
C71 H71A 0.9900 . ?
C71 H71B 0.9900 . ?
C72 C73 1.509(4) . ?
C72 H72A 0.9900 . ?
C72 H72B 0.9900 . ?
C73 H73A 0.9800 . ?
C73 H73B 0.9800 . ?
C73 H73C 0.9800 . ?
C74 C75 1.523(4) . ?
C74 H74A 0.9900 . ?
C74 H74B 0.9900 . ?
C75 C76 1.522(4) . ?
C75 H75A 0.9900 . ?
C75 H75B 0.9900 . ?
C76 C77 1.516(4) . ?
C76 H76A 0.9900 . ?
C76 H76B 0.9900 . ?
C77 H77A 0.9800 . ?
C77 H77B 0.9800 . ?
C77 H77C 0.9800 . ?

loop_
_geom_torsion_atom_site_label_1
_geom_torsion_atom_site_label_2
_geom_torsion_atom_site_label_3
_geom_torsion_atom_site_label_4
_geom_torsion
_geom_torsion_site_symmetry_1
_geom_torsion_site_symmetry_2
_geom_torsion_site_symmetry_3
_geom_torsion_site_symmetry_4
_geom_torsion_publ_flag
Au1 S1 C1 N2 176.7(2) . . . . ?
Au1 S1 C1 C6 -4.6(3) . . . . ?
C6 C1 N2 C3 -1.7(5) . . . . ?
S1 C1 N2 C3 177.0(2) . . . . ?
C1 N2 C3 C4 0.1(5) . . . . ?
N2 C3 C4 N5 1.7(6) . . . . ?
C3 C4 N5 C6 -1.6(6) . . . . ?
C4 N5 C6 C1 0.0(5) . . . . ?
C4 N5 C6 S2 -179.8(3) . . . . ?
N2 C1 C6 N5 1.8(5) . . . . ?
S1 C1 C6 N5 -176.9(3) . . . . ?
N2 C1 C6 S2 -178.5(2) . . . . ?
S1 C1 C6 S2 2.8(4) . . . . ?
Au1 S2 C6 N5 -179.6(2) . . . . ?
Au1 S2 C6 C1 0.7(3) . . . . ?
C12 S5 C7 C8 -1.3(2) . . . . ?
C12 S5 C7 S4 177.7(2) . . . . ?
Au1 S4 C7 C8 1.5(3) . . . . ?
Au1 S4 C7 S5 -177.33(17) . . . . ?
S5 C7 C8 N9 0.4(3) . . . . ?
S4 C7 C8 N9 -178.5(2) . . . . ?
S5 C7 C8 S3 -179.78(17) . . . . ?
S4 C7 C8 S3 1.2(4) . . . . ?
Au1 S3 C8 C7 -3.2(3) . . . . ?
Au1 S3 C8 N9 176.6(2) . . . . ?
C7 C8 N9 C12 1.0(4) . . . . ?
S3 C8 N9 C12 -178.8(2) . . . . ?
C7 C8 N9 C10 173.6(3) . . . . ?
S3 C8 N9 C10 -6.1(4) . . . . ?
C12 N9 C10 C11 93.5(3) . . . . ?
C8 N9 C10 C11 -78.6(3) . . . . ?
C8 N9 C12 S6 177.1(2) . . . . ?
C10 N9 C12 S6 4.5(4) . . . . ?
C8 N9 C12 S5 -1.9(3) . . . . ?
C10 N9 C12 S5 -174.5(2) . . . . ?
C7 S5 C12 N9 1.8(2) . . . . ?
C7 S5 C12 S6 -177.2(2) . . . . ?
Au2 S11 C21 N22 -179.0(2) . . . . ?
Au2 S11 C21 C26 0.5(3) . . . . ?
C26 C21 N22 C23 -0.4(5) . . . . ?
S11 C21 N22 C23 179.1(3) . . . . ?
C21 N22 C23 C24 -1.2(6) . . . . ?
N22 C23 C24 N25 1.5(6) . . . . ?
C23 C24 N25 C26 -0.2(5) . . . . ?
C24 N25 C26 C21 -1.3(4) . . . . ?
C24 N25 C26 S12 178.1(2) . . . . ?
N22 C21 C26 N25 1.6(5) . . . . ?
S11 C21 C26 N25 -177.7(2) . . . . ?
N22 C21 C26 S12 -177.8(2) . . . . ?
S11 C21 C26 S12 2.9(4) . . . . ?
Au2 S12 C26 N25 176.2(2) . . . . ?
Au2 S12 C26 C21 -4.4(3) . . . . ?
C32 S15 C27 C28 -1.3(2) . . . . ?
C32 S15 C27 S13 179.2(2) . . . . ?
Au2 S13 C27 C28 1.9(3) . . . . ?
Au2 S13 C27 S15 -178.64(17) . . . . ?
S15 C27 C28 N29 0.8(3) . . . . ?
S13 C27 C28 N29 -179.7(2) . . . . ?
S15 C27 C28 S14 -179.94(17) . . . . ?
S13 C27 C28 S14 -0.4(4) . . . . ?
Au2 S14 C28 C27 -1.4(3) . . . . ?
Au2 S14 C28 N29 177.8(2) . . . . ?
C27 C28 N29 C32 0.3(4) . . . . ?
S14 C28 N29 C32 -178.9(2) . . . . ?
C27 C28 N29 C30 176.2(3) . . . . ?
S14 C28 N29 C30 -3.1(4) . . . . ?
C32 N29 C30 C31 94.7(3) . . . . ?
C28 N29 C30 C31 -80.9(3) . . . . ?
C28 N29 C32 S16 178.5(2) . . . . ?
C30 N29 C32 S16 2.6(4) . . . . ?
C28 N29 C32 S15 -1.3(3) . . . . ?
C30 N29 C32 S15 -177.2(2) . . . . ?
C27 S15 C32 N29 1.5(2) . . . . ?
C27 S15 C32 S16 -178.32(19) . . . . ?
C46 N41 C42 C43 -62.3(3) . . . . ?
C50B N41 C42 C43 57.2(3) . . . . ?
C50A N41 C42 C43 57.2(3) . . . . ?
C54 N41 C42 C43 178.7(3) . . . . ?
N41 C42 C43 C44 165.2(3) . . . . ?
C42 C43 C44 C45 169.6(3) . . . . ?
C42 N41 C46 C47 -47.9(4) . . . . ?
C50B N41 C46 C47 -167.8(3) . . . . ?
C50A N41 C46 C47 -167.8(3) . . . . ?
C54 N41 C46 C47 71.7(3) . . . . ?
N41 C46 C47 C48 -175.5(3) . . . . ?
C46 C47 C48 C49 -178.9(3) . . . . ?
C42 N41 C50A C51A 177.3(3) . . . . ?
C46 N41 C50A C51A -61.1(3) . . . . ?
C54 N41 C50A C51A 57.4(3) . . . . ?
N41 C50A C51A C52A 176.1(3) . . . . ?
C50A C51A C52A C53A -166.9(5) . . . . ?
C42 N41 C50B C51B 177.3(3) . . . . ?
C46 N41 C50B C51B -61.1(3) . . . . ?
C54 N41 C50B C51B 57.4(3) . . . . ?
N41 C50B C51B C52B 176.1(3) . . . . ?
C50B C51B C52B C53B 174.1(6) . . . . ?
C42 N41 C54 C55 -56.9(3) . . . . ?
C46 N41 C54 C55 -178.2(3) . . . . ?
C50B N41 C54 C55 63.1(3) . . . . ?
C50A N41 C54 C55 63.1(3) . . . . ?
N41 C54 C55 C56 -164.7(3) . . . . ?
C54 C55 C56 C57 -172.8(3) . . . . ?
C66 N61 C62 C63 69.8(3) . . . . ?
C70 N61 C62 C63 -50.7(3) . . . . ?
C74 N61 C62 C63 -169.6(2) . . . . ?
N61 C62 C63 C64 176.9(2) . . . . ?
C62 C63 C64 C65 -178.2(3) . . . . ?
C62 N61 C66 C67 -178.8(2) . . . . ?
C70 N61 C66 C67 -56.6(3) . . . . ?
C74 N61 C66 C67 62.8(3) . . . . ?
N61 C66 C67 C68 -169.3(2) . . . . ?
C66 C67 C68 C69 -167.7(3) . . . . ?
C62 N61 C70 C71 -57.1(3) . . . . ?
C66 N61 C70 C71 -178.2(2) . . . . ?
C74 N61 C70 C71 61.0(3) . . . . ?
N61 C70 C71 C72 -175.4(2) . . . . ?
C70 C71 C72 C73 176.4(3) . . . . ?
C62 N61 C74 C75 -68.0(3) . . . . ?
C66 N61 C74 C75 51.8(3) . . . . ?
C70 N61 C74 C75 171.1(2) . . . . ?
N61 C74 C75 C76 172.7(2) . . . . ?
C74 C75 C76 C77 178.1(3) . . . . ?
